data_4305946
loop_
_publ_author_name
'Lei Zhang'
'Ye-Yan Qin'
'Zhao-Ji Li'
'Qi-Pu Lin'
'Jian-Kai Cheng'
'Jian Zhang'
'Yuan-Gen Yao'

_publ_contact_author_email yyg@fjirsm.ac.cn
_publ_contact_author_fax 86-591-83714946
_publ_contact_author_name 'Yuan-Gen Yao'
_publ_contact_author_phone 86-591-83711523
_publ_section_title
;
Topology Analysis and Nonlinear-Optical-Active Properties of Luminescent
Metal-Organic Framework Materials Based on Zinc/Lead Isophthalates
;
_journal_name_full 'Inorganic Chemistry'
_journal_page_first 8286
_journal_page_last 8293
_journal_paper_doi 10.1021/ic800871r
_journal_volume 47
_journal_year 2008
_chemical_formula_sum 'C24 H14 O14 Pb4'
_chemical_formula_weight 1355.11
_chemical_name_systematic
; 
 ? 
;
_space_group_IT_number 14
_symmetry_cell_setting monoclinic
_symmetry_space_group_name_Hall '-P 2ybc'
_symmetry_space_group_name_H-M 'P 1 21/c 1'
_atom_sites_solution_hydrogens geom
_atom_sites_solution_primary direct
_atom_sites_solution_secondary difmap
_audit_creation_method SHELXL-97
_cell_angle_alpha 90.00
_cell_angle_beta 112.600(2)
_cell_angle_gamma 90.00
_cell_formula_units_Z 4
_cell_length_a 15.299(3)
_cell_length_b 13.601(2)
_cell_length_c 14.040(3)
_cell_measurement_reflns_used 7555
_cell_measurement_temperature 293(2)
_cell_measurement_theta_max 27.4797
_cell_measurement_theta_min 2.8841
_cell_volume 2697.1(9)
_computing_cell_refinement 'Bruker XSCANS'
_computing_data_collection 'Bruker XSCANS'
_computing_data_reduction 'Bruker SHELXTL'
_computing_molecular_graphics 'Bruker SHELXTL'
_computing_publication_material 'Bruker SHELXTL'
_computing_structure_refinement 'SHELXL-97 (Sheldrick, 1997)'
_computing_structure_solution 'SHELXS-97 (Sheldrick, 1990)'
_diffrn_ambient_temperature 293(2)
_diffrn_detector_area_resol_mean none
_diffrn_measured_fraction_theta_full 0.990
_diffrn_measured_fraction_theta_max 0.990
_diffrn_measurement_device_type 'Bruker P4'
_diffrn_measurement_method '\w scans'
_diffrn_radiation_monochromator graphite
_diffrn_radiation_source 'fine-focus sealed tube'
_diffrn_radiation_type MoK\a
_diffrn_radiation_wavelength 0.71073
_diffrn_reflns_av_R_equivalents 0.0402
_diffrn_reflns_av_sigmaI/netI 0.0469
_diffrn_reflns_limit_h_max 19
_diffrn_reflns_limit_h_min -19
_diffrn_reflns_limit_k_max 17
_diffrn_reflns_limit_k_min -15
_diffrn_reflns_limit_l_max 17
_diffrn_reflns_limit_l_min -18
_diffrn_reflns_number 19313
_diffrn_reflns_theta_full 27.48
_diffrn_reflns_theta_max 27.48
_diffrn_reflns_theta_min 2.91
_diffrn_standards_interval_count 0
_diffrn_standards_interval_time .
_diffrn_standards_number 0
_exptl_absorpt_coefficient_mu 24.965
_exptl_absorpt_correction_T_max 0.473
_exptl_absorpt_correction_T_min 0.012
_exptl_absorpt_correction_type numerical
_exptl_absorpt_process_details CrystalClear
_exptl_crystal_colour Colorless
_exptl_crystal_density_diffrn 3.337
_exptl_crystal_density_method 'not measured'
_exptl_crystal_description Prism
_exptl_crystal_F_000 2392
_exptl_crystal_size_max 0.2000
_exptl_crystal_size_mid 0.1600
_exptl_crystal_size_min 0.0300
_refine_diff_density_max 1.864
_refine_diff_density_min -2.293
_refine_diff_density_rms 0.273
_refine_ls_extinction_method none
_refine_ls_goodness_of_fit_ref 1.043
_refine_ls_hydrogen_treatment constr
_refine_ls_matrix_type full
_refine_ls_number_parameters 379
_refine_ls_number_reflns 6198
_refine_ls_number_restraints 3
_refine_ls_restrained_S_all 1.042
_refine_ls_R_factor_all 0.0355
_refine_ls_R_factor_gt 0.0275
_refine_ls_shift/su_max 0.003
_refine_ls_shift/su_mean 0.000
_refine_ls_structure_factor_coef Fsqd
_refine_ls_weighting_details 'calc w=1/[\s^2^(Fo^2^)+(0.0279P)^2^+0.0000P] where P=(Fo^2^+2Fc^2^)/3'
_refine_ls_weighting_scheme calc
_refine_ls_wR_factor_gt 0.0610
_refine_ls_wR_factor_ref 0.0625
_reflns_number_gt 4640
_reflns_number_total 6198
_reflns_threshold_expression >2sigma(I)
_cod_data_source_file ic800871r_si_003_1.cif
_cod_data_source_block 2
_cod_depositor_comments
;
The following automatic conversions were performed:
'_symmetry_cell_setting' value 'Monoclinic' changed to 'monoclinic'
according to '/home/saulius/struct/CIF-dictionaries/cif_core.dic'
dictionary named 'cif_core.dic' version 2.4.1 from
2010-06-29.

'_exptl_absorpt_correction_type' value 'Numerical' changed to
'numerical' according to
'/home/saulius/struct/CIF-dictionaries/cif_core.dic' dictionary named
'cif_core.dic' version 2.4.1 from 2010-06-29.

Automatic conversion script
Id: cif_fix_enum 1527 2010-12-29 10:47:43Z saulius 
;
_cod_original_cell_volume 2697.2(9)
_cod_database_code 4305946

loop_
_symmetry_equiv_pos_as_xyz
'x, y, z'
'-x, y+1/2, -z+1/2'
'-x, -y, -z'
'x, -y-1/2, z-1/2'

loop_
_atom_site_label
_atom_site_type_symbol
_atom_site_fract_x
_atom_site_fract_y
_atom_site_fract_z
_atom_site_U_iso_or_equiv
_atom_site_adp_type
_atom_site_occupancy
_atom_site_symmetry_multiplicity
_atom_site_calc_flag
_atom_site_refinement_flags
_atom_site_disorder_assembly
_atom_site_disorder_group
Pb1 Pb 0.09305(2) 0.773563(15) 0.260993(18) 0.02168(7) Uani 1 1 d . . .
Pb2 Pb 0.20875(2) 0.825483(16) 0.076930(18) 0.02268(7) Uani 1 1 d . . .
Pb3 Pb 0.07317(2) 1.021655(16) 0.171508(19) 0.02507(7) Uani 1 1 d . . .
Pb4 Pb 0.32954(2) 0.906590(17) 0.35602(2) 0.02738(7) Uani 1 1 d . . .
O10 O 0.0883(4) 0.7151(3) 0.0813(3) 0.0254(11) Uani 1 1 d . . .
O12 O -0.0585(4) 0.4383(3) 0.1738(3) 0.0251(11) Uani 1 1 d . . .
O13 O 0.1702(3) 0.8895(3) 0.2048(3) 0.0214(10) Uani 1 1 d . . .
O11 O -0.1905(4) 0.3687(3) 0.0657(3) 0.0289(12) Uani 1 1 d . . .
O6 O -0.1169(4) 0.9882(3) -0.0144(4) 0.0385(13) Uani 1 1 d . . .
O5 O -0.0463(4) 0.8895(3) 0.1181(4) 0.0397(13) Uani 1 1 d . . .
O9 O 0.0226(4) 0.7883(3) -0.0706(4) 0.0341(13) Uani 1 1 d . . .
O1 O 0.2429(4) 0.6873(3) 0.3347(4) 0.0425(14) Uani 1 1 d . . .
C24 C -0.1272(6) 0.4347(4) 0.0874(5) 0.0244(16) Uani 1 1 d . . .
O2 O 0.2989(4) 0.7103(3) 0.2119(4) 0.0409(14) Uani 1 1 d . . .
C17 C -0.1306(5) 0.5123(4) 0.0102(5) 0.0220(15) Uani 1 1 d . . .
C23 C 0.0208(5) 0.7245(4) -0.0073(5) 0.0199(14) Uani 1 1 d . . .
O4 O 0.6234(5) 0.4007(4) 0.3133(5) 0.0618(19) Uani 1 1 d . . .
O3 O 0.5523(5) 0.4998(4) 0.1898(5) 0.069(2) Uani 1 1 d . . .
C18 C -0.0589(5) 0.5808(4) 0.0350(5) 0.0211(14) Uani 1 1 d . . .
H18A H -0.0092 0.5781 0.0991 0.025 Uiso 1 1 calc R . .
C11 C -0.2006(5) 0.8463(4) 0.0023(5) 0.0213(14) Uani 1 1 d . . .
C2 C 0.4263(5) 0.5578(4) 0.2842(5) 0.0248(15) Uani 1 1 d . . .
H2A H 0.4331 0.6012 0.2364 0.030 Uiso 1 1 calc R . .
C3 C 0.4834(5) 0.4750(4) 0.3129(5) 0.0235(14) Uani 1 1 d . . .
C19 C -0.0599(5) 0.6546(4) -0.0351(5) 0.0209(14) Uani 1 1 d . . .
C10 C -0.2061(5) 0.7666(4) 0.0620(5) 0.0235(15) Uani 1 1 d . . .
H10A H -0.1586 0.7568 0.1268 0.028 Uiso 1 1 calc R . .
C1 C 0.3594(5) 0.5767(4) 0.3256(5) 0.0218(14) Uani 1 1 d . . .
C7 C 0.2951(6) 0.6644(4) 0.2880(5) 0.0281(16) Uani 1 1 d . . .
C8 C 0.5576(6) 0.4567(5) 0.2696(6) 0.0307(16) Uani 1 1 d . . .
C12 C -0.2729(5) 0.8595(5) -0.0949(5) 0.0282(16) Uani 1 1 d . . .
H12A H -0.2707 0.9127 -0.1356 0.034 Uiso 1 1 calc R . .
C20 C -0.1332(6) 0.6581(4) -0.1294(5) 0.0272(16) Uani 1 1 d . . .
H20A H -0.1336 0.7061 -0.1766 0.033 Uiso 1 1 calc R . .
C13 C -0.3466(6) 0.7945(5) -0.1304(5) 0.0347(18) Uani 1 1 d . . .
H13A H -0.3937 0.8034 -0.1956 0.042 Uiso 1 1 calc R . .
C6 C 0.3493(6) 0.5129(4) 0.3962(5) 0.0296(17) Uani 1 1 d . . .
H6A H 0.3045 0.5252 0.4245 0.036 Uiso 1 1 calc R . .
O8 O -0.2210(6) 0.5981(4) 0.1753(6) 0.068(2) Uani 1 1 d . . .
C4 C 0.4738(6) 0.4106(5) 0.3838(5) 0.0319(17) Uani 1 1 d . . .
H4A H 0.5120 0.3551 0.4035 0.038 Uiso 1 1 calc R . .
C16 C -0.1161(6) 0.9117(4) 0.0385(5) 0.0276(16) Uani 1 1 d . . .
C22 C -0.2050(5) 0.5160(4) -0.0858(5) 0.0279(16) Uani 1 1 d . . .
H22A H -0.2529 0.4691 -0.1036 0.033 Uiso 1 1 calc R . .
O7 O -0.3529(6) 0.5530(4) 0.0448(6) 0.073(2) Uani 1 1 d . . .
C5 C 0.4066(6) 0.4292(5) 0.4256(5) 0.0338(18) Uani 1 1 d . . .
H5A H 0.3998 0.3858 0.4734 0.041 Uiso 1 1 calc R . .
C9 C -0.2821(6) 0.7013(4) 0.0254(6) 0.0297(17) Uani 1 1 d . . .
C14 C -0.3519(6) 0.7156(5) -0.0703(6) 0.0378(19) Uani 1 1 d . . .
H14A H -0.4028 0.6723 -0.0950 0.045 Uiso 1 1 calc R . .
C21 C -0.2076(6) 0.5906(5) -0.1557(5) 0.0334(17) Uani 1 1 d . . .
H21A H -0.2582 0.5951 -0.2190 0.040 Uiso 1 1 calc R . .
O1W O 0.4685(6) 0.8616(5) 0.5350(5) 0.089(3) Uani 1 1 d D . .
C15 C -0.2842(7) 0.6114(5) 0.0899(7) 0.048(3) Uani 1 1 d . . .
H1WB H 0.5188 0.8321 0.5473 0.072 Uiso 1 1 d RD . .
H1WA H 0.4803 0.9018 0.5815 0.072 Uiso 1 1 d RD . .

loop_
_atom_site_aniso_label
_atom_site_aniso_U_11
_atom_site_aniso_U_22
_atom_site_aniso_U_33
_atom_site_aniso_U_23
_atom_site_aniso_U_13
_atom_site_aniso_U_12
Pb1 0.02371(17) 0.02051(12) 0.02533(13) 0.00020(9) 0.01443(12) -0.00169(10)
Pb2 0.02126(17) 0.02713(13) 0.02297(13) -0.00113(9) 0.01218(12) -0.00477(10)
Pb3 0.02601(18) 0.02060(12) 0.02873(14) 0.00347(9) 0.01068(13) 0.00380(10)
Pb4 0.01961(17) 0.03245(13) 0.03088(15) 0.00132(11) 0.01060(13) 0.00048(11)
O10 0.022(3) 0.032(2) 0.024(2) -0.0053(19) 0.010(2) -0.008(2)
O12 0.023(3) 0.033(2) 0.019(2) 0.0060(19) 0.008(2) -0.001(2)
O13 0.023(3) 0.0183(19) 0.026(2) 0.0015(17) 0.013(2) 0.0014(18)
O11 0.033(4) 0.025(2) 0.033(3) 0.0015(19) 0.018(3) -0.007(2)
O6 0.039(4) 0.034(3) 0.044(3) 0.008(2) 0.018(3) -0.006(2)
O5 0.031(4) 0.039(3) 0.040(3) 0.006(2) 0.004(3) -0.005(2)
O9 0.037(4) 0.026(2) 0.044(3) 0.010(2) 0.021(3) -0.004(2)
O1 0.042(4) 0.045(3) 0.047(3) 0.002(2) 0.024(3) 0.021(3)
C24 0.032(5) 0.023(3) 0.031(4) -0.002(3) 0.027(4) -0.001(3)
O2 0.037(4) 0.033(3) 0.056(4) 0.014(2) 0.022(3) 0.016(2)
C17 0.029(5) 0.018(3) 0.023(3) 0.000(2) 0.014(3) -0.001(3)
C23 0.017(4) 0.021(3) 0.026(3) -0.004(3) 0.013(3) -0.001(3)
O4 0.036(5) 0.086(4) 0.067(4) 0.017(3) 0.024(4) 0.036(3)
O3 0.079(6) 0.087(4) 0.068(4) 0.035(4) 0.058(5) 0.050(4)
C18 0.022(4) 0.022(3) 0.021(3) -0.002(2) 0.011(3) 0.002(3)
C11 0.018(4) 0.023(3) 0.024(3) 0.001(2) 0.009(3) 0.001(3)
C2 0.020(4) 0.024(3) 0.029(4) 0.003(3) 0.007(3) 0.001(3)
C3 0.009(4) 0.031(3) 0.027(4) -0.004(3) 0.002(3) 0.001(3)
C19 0.022(4) 0.020(3) 0.023(3) -0.001(2) 0.012(3) -0.001(3)
C10 0.020(4) 0.030(3) 0.022(3) 0.007(3) 0.009(3) 0.005(3)
C1 0.017(4) 0.023(3) 0.022(3) -0.006(2) 0.003(3) 0.000(3)
C7 0.025(5) 0.024(3) 0.031(4) -0.004(3) 0.007(3) 0.001(3)
C8 0.016(5) 0.038(4) 0.034(4) -0.002(3) 0.006(3) 0.007(3)
C12 0.025(5) 0.028(3) 0.030(4) 0.009(3) 0.010(3) 0.001(3)
C20 0.032(5) 0.028(3) 0.022(3) 0.001(3) 0.011(3) -0.005(3)
C13 0.024(5) 0.045(4) 0.025(4) 0.001(3) -0.001(3) 0.008(3)
C6 0.034(5) 0.030(3) 0.032(4) -0.006(3) 0.020(4) 0.001(3)
O8 0.083(6) 0.065(4) 0.080(5) 0.052(4) 0.056(5) 0.037(4)
C4 0.028(5) 0.029(3) 0.033(4) 0.003(3) 0.005(4) 0.009(3)
C16 0.029(5) 0.031(3) 0.025(4) 0.001(3) 0.012(4) -0.001(3)
C22 0.023(5) 0.029(3) 0.029(4) -0.006(3) 0.008(3) -0.010(3)
O7 0.082(6) 0.033(3) 0.122(6) 0.013(3) 0.059(5) -0.015(3)
C5 0.033(5) 0.037(4) 0.032(4) 0.012(3) 0.014(4) 0.003(3)
C9 0.031(5) 0.023(3) 0.041(4) 0.005(3) 0.020(4) 0.004(3)
C14 0.032(6) 0.027(4) 0.052(5) -0.006(3) 0.013(4) -0.004(3)
C21 0.026(5) 0.043(4) 0.024(4) 0.003(3) 0.000(3) -0.008(3)
O1W 0.076(7) 0.077(4) 0.076(5) -0.018(4) -0.012(4) 0.026(4)
C15 0.055(7) 0.032(4) 0.082(7) 0.018(4) 0.055(6) 0.016(4)

loop_
_atom_type_symbol
_atom_type_description
_atom_type_scat_dispersion_real
_atom_type_scat_dispersion_imag
_atom_type_scat_source
C C 0.0033 0.0016 'International Tables Vol C Tables 4.2.6.8 and 6.1.1.4'
H H 0.0000 0.0000 'International Tables Vol C Tables 4.2.6.8 and 6.1.1.4'
O O 0.0106 0.0060 'International Tables Vol C Tables 4.2.6.8 and 6.1.1.4'
Pb Pb -3.3944 10.1111 'International Tables Vol C Tables 4.2.6.8 and 6.1.1.4'

loop_
_geom_angle_atom_site_label_1
_geom_angle_atom_site_label_2
_geom_angle_atom_site_label_3
_geom_angle
_geom_angle_site_symmetry_1
_geom_angle_site_symmetry_3
_geom_angle_publ_flag
O13 Pb1 O1 87.25(17) . . ?
O13 Pb1 O12 73.94(13) . 2 ?
O1 Pb1 O12 124.34(17) . 2 ?
O13 Pb1 O10 72.77(13) . . ?
O1 Pb1 O10 86.30(16) . . ?
O12 Pb1 O10 132.79(13) 2 . ?
O13 Pb1 O11 78.30(14) . 2 ?
O1 Pb1 O11 74.85(16) . 2 ?
O12 Pb1 O11 50.44(14) 2 2 ?
O10 Pb1 O11 146.09(14) . 2 ?
O13 Pb1 Pb3 37.98(11) . . ?
O1 Pb1 Pb3 123.06(13) . . ?
O12 Pb1 Pb3 45.20(9) 2 . ?
O10 Pb1 Pb3 88.91(9) . . ?
O11 Pb1 Pb3 78.69(9) 2 . ?
O13 Pb2 O10 77.50(14) . . ?
O13 Pb2 O2 82.72(15) . . ?
O10 Pb2 O2 77.76(17) . . ?
O13 Pb2 O4 83.10(18) . 2_655 ?
O10 Pb2 O4 144.37(17) . 2_655 ?
O2 Pb2 O4 70.30(19) . 2_655 ?
O13 Pb3 O5 80.50(17) . . ?
O13 Pb3 O12 74.63(14) . 2 ?
O5 Pb3 O12 68.62(15) . 2 ?
O13 Pb3 O6 76.51(15) . 3_575 ?
O5 Pb3 O6 96.26(16) . 3_575 ?
O12 Pb3 O6 149.20(14) 2 3_575 ?
O13 Pb3 O8 81.77(18) . 2 ?
O5 Pb3 O8 146.21(18) . 2 ?
O12 Pb3 O8 79.06(17) 2 2 ?
O6 Pb3 O8 107.22(18) 3_575 2 ?
O13 Pb3 Pb1 38.43(10) . . ?
O5 Pb3 Pb1 51.07(12) . . ?
O12 Pb3 Pb1 45.57(9) 2 . ?
O6 Pb3 Pb1 103.88(10) 3_575 . ?
O8 Pb3 Pb1 98.84(15) 2 . ?
O7 Pb4 O3 76.3(2) 2 2_655 ?
O7 Pb4 O13 116.3(2) 2 . ?
O3 Pb4 O13 112.8(2) 2_655 . ?
O7 Pb4 O1W 75.8(2) 2 . ?
O3 Pb4 O1W 88.0(3) 2_655 . ?
O13 Pb4 O1W 157.5(2) . . ?
O7 Pb4 O4 120.19(19) 2 2_655 ?
O3 Pb4 O4 47.94(17) 2_655 2_655 ?
O13 Pb4 O4 76.18(17) . 2_655 ?
O1W Pb4 O4 115.5(2) . 2_655 ?
C23 O10 Pb2 104.7(4) . . ?
C23 O10 Pb1 128.2(4) . . ?
Pb2 O10 Pb1 95.61(14) . . ?
C24 O12 Pb3 121.6(4) . 2_545 ?
C24 O12 Pb1 95.7(4) . 2_545 ?
Pb3 O12 Pb1 89.22(12) 2_545 2_545 ?
Pb3 O13 Pb2 119.42(18) . . ?
Pb3 O13 Pb1 103.59(18) . . ?
Pb2 O13 Pb1 109.52(15) . . ?
Pb3 O13 Pb4 116.14(15) . . ?
Pb2 O13 Pb4 103.71(17) . . ?
Pb1 O13 Pb4 103.32(15) . . ?
C24 O11 Pb1 91.0(4) . 2_545 ?
C16 O6 Pb3 121.0(4) . 3_575 ?
C16 O5 Pb3 112.0(4) . . ?
C7 O1 Pb1 125.9(5) . . ?
O12 C24 O11 122.3(6) . . ?
O12 C24 C17 116.8(6) . . ?
O11 C24 C17 120.9(7) . . ?
C7 O2 Pb2 141.5(5) . . ?
C18 C17 C22 119.7(6) . . ?
C18 C17 C24 119.3(6) . . ?
C22 C17 C24 120.9(6) . . ?
O9 C23 O10 121.9(6) . . ?
O9 C23 C19 120.0(6) . . ?
O10 C23 C19 118.0(5) . . ?
C8 O4 Pb2 164.3(6) . 2_645 ?
C8 O4 Pb4 89.2(5) . 2_645 ?
Pb2 O4 Pb4 89.81(18) 2_645 2_645 ?
C8 O3 Pb4 101.1(5) . 2_645 ?
C17 C18 C19 120.9(6) . . ?
C17 C18 H18A 119.5 . . ?
C19 C18 H18A 119.5 . . ?
C10 C11 C12 118.6(6) . . ?
C10 C11 C16 120.3(6) . . ?
C12 C11 C16 120.9(6) . . ?
C1 C2 C3 121.0(6) . . ?
C1 C2 H2A 119.5 . . ?
C3 C2 H2A 119.5 . . ?
C4 C3 C2 119.7(6) . . ?
C4 C3 C8 119.7(6) . . ?
C2 C3 C8 120.6(6) . . ?
C20 C19 C18 119.2(6) . . ?
C20 C19 C23 121.4(5) . . ?
C18 C19 C23 119.3(6) . . ?
C11 C10 C9 120.5(7) . . ?
C11 C10 H10A 119.7 . . ?
C9 C10 H10A 119.7 . . ?
C6 C1 C2 119.6(6) . . ?
C6 C1 C7 121.0(6) . . ?
C2 C1 C7 119.3(6) . . ?
O1 C7 O2 124.6(6) . . ?
O1 C7 C1 118.4(6) . . ?
O2 C7 C1 117.0(6) . . ?
O4 C8 O3 120.2(7) . . ?
O4 C8 C3 120.4(7) . . ?
O3 C8 C3 119.4(7) . . ?
C13 C12 C11 120.3(6) . . ?
C13 C12 H12A 119.8 . . ?
C11 C12 H12A 119.8 . . ?
C19 C20 C21 121.0(6) . . ?
C19 C20 H20A 119.5 . . ?
C21 C20 H20A 119.5 . . ?
C12 C13 C14 120.8(7) . . ?
C12 C13 H13A 119.6 . . ?
C14 C13 H13A 119.6 . . ?
C1 C6 C5 119.7(7) . . ?
C1 C6 H6A 120.1 . . ?
C5 C6 H6A 120.1 . . ?
C15 O8 Pb3 161.8(5) . 2_545 ?
C3 C4 C5 119.5(6) . . ?
C3 C4 H4A 120.3 . . ?
C5 C4 H4A 120.3 . . ?
O5 C16 O6 122.1(7) . . ?
O5 C16 C11 119.5(6) . . ?
O6 C16 C11 118.4(7) . . ?
C17 C22 C21 119.8(6) . . ?
C17 C22 H22A 120.1 . . ?
C21 C22 H22A 120.1 . . ?
C15 O7 Pb4 108.7(6) . 2_545 ?
C4 C5 C6 120.4(6) . . ?
C4 C5 H5A 119.8 . . ?
C6 C5 H5A 119.8 . . ?
C14 C9 C10 119.7(6) . . ?
C14 C9 C15 120.5(7) . . ?
C10 C9 C15 119.7(7) . . ?
C9 C14 C13 120.0(7) . . ?
C9 C14 H14A 120.0 . . ?
C13 C14 H14A 120.0 . . ?
C20 C21 C22 119.3(7) . . ?
C20 C21 H21A 120.3 . . ?
C22 C21 H21A 120.3 . . ?
Pb4 O1W H1WB 130.6 . . ?
Pb4 O1W H1WA 116.9 . . ?
H1WB O1W H1WA 104.9 . . ?
O8 C15 O7 125.6(8) . . ?
O8 C15 C9 120.5(8) . . ?
O7 C15 C9 113.9(8) . . ?

loop_
_geom_bond_atom_site_label_1
_geom_bond_atom_site_label_2
_geom_bond_distance
_geom_bond_site_symmetry_2
_geom_bond_publ_flag
Pb1 O13 2.285(4) . ?
Pb1 O1 2.425(5) . ?
Pb1 O12 2.552(4) 2 ?
Pb1 O10 2.619(4) . ?
Pb1 O11 2.651(5) 2 ?
Pb1 Pb3 3.5726(6) . ?
Pb2 O13 2.268(4) . ?
Pb2 O10 2.396(4) . ?
Pb2 O2 2.437(5) . ?
Pb2 O4 2.641(6) 2_655 ?
Pb3 O13 2.262(4) . ?
Pb3 O5 2.466(5) . ?
Pb3 O12 2.535(4) 2 ?
Pb3 O6 2.542(5) 3_575 ?
Pb3 O8 2.661(7) 2 ?
Pb4 O7 2.377(6) 2 ?
Pb4 O3 2.486(5) 2_655 ?
Pb4 O13 2.555(5) . ?
Pb4 O1W 2.665(7) . ?
Pb4 O4 2.737(6) 2_655 ?
O10 C23 1.282(8) . ?
O12 C24 1.265(9) . ?
O12 Pb3 2.535(4) 2_545 ?
O12 Pb1 2.552(4) 2_545 ?
O11 C24 1.269(8) . ?
O11 Pb1 2.651(5) 2_545 ?
O6 C16 1.277(7) . ?
O6 Pb3 2.542(5) 3_575 ?
O5 C16 1.249(9) . ?
O9 C23 1.250(7) . ?
O1 C7 1.251(8) . ?
C24 C17 1.500(8) . ?
O2 C7 1.258(8) . ?
C17 C18 1.379(9) . ?
C17 C22 1.391(10) . ?
C23 C19 1.487(9) . ?
O4 C8 1.223(9) . ?
O4 Pb2 2.641(6) 2_645 ?
O4 Pb4 2.737(6) 2_645 ?
O3 C8 1.239(8) . ?
O3 Pb4 2.486(5) 2_645 ?
C18 C19 1.401(8) . ?
C18 H18A 0.9300 . ?
C11 C10 1.392(8) . ?
C11 C12 1.399(10) . ?
C11 C16 1.488(10) . ?
C2 C1 1.381(9) . ?
C2 C3 1.387(9) . ?
C2 H2A 0.9300 . ?
C3 C4 1.376(9) . ?
C3 C8 1.499(9) . ?
C19 C20 1.368(10) . ?
C10 C9 1.395(10) . ?
C10 H10A 0.9300 . ?
C1 C6 1.370(8) . ?
C1 C7 1.507(9) . ?
C12 C13 1.367(10) . ?
C12 H12A 0.9300 . ?
C20 C21 1.396(10) . ?
C20 H20A 0.9300 . ?
C13 C14 1.387(9) . ?
C13 H13A 0.9300 . ?
C6 C5 1.399(9) . ?
C6 H6A 0.9300 . ?
O8 C15 1.231(11) . ?
O8 Pb3 2.661(7) 2_545 ?
C4 C5 1.389(10) . ?
C4 H4A 0.9300 . ?
C22 C21 1.402(9) . ?
C22 H22A 0.9300 . ?
O7 C15 1.275(11) . ?
O7 Pb4 2.377(6) 2_545 ?
C5 H5A 0.9300 . ?
C9 C14 1.371(11) . ?
C9 C15 1.530(9) . ?
C14 H14A 0.9300 . ?
C21 H21A 0.9300 . ?
O1W H1WB 0.8252 . ?
O1W H1WA 0.8165 . ?

loop_
_geom_hbond_atom_site_label_D
_geom_hbond_atom_site_label_H
_geom_hbond_atom_site_label_A
_geom_hbond_distance_DH
_geom_hbond_distance_HA
_geom_hbond_distance_DA
_geom_hbond_angle_DHA
_geom_hbond_site_symmetry_A
O1W H1WA O3 0.82 2.01 2.789(9) 160.0 4_576
O1W H1WB O7 0.83 2.52 2.922(12) 111.3 4_676
